data_4113438
loop_
_publ_author_name
'Ling Chen'
'John D. Corbett'

_publ_section_title
;
 Remarkable Metal-Rich Ternary Chalcogenides Sc14M3Te8 (M = Ru, Os)
;
_journal_name_full 'Journal of the American Chemical Society'
_journal_page_first 1170
_journal_page_last 1171
_journal_paper_doi 10.1021/ja0291540
_journal_volume 125
_journal_year 2003
_chemical_formula_sum 'Os3 Sc14 Te8'
_chemical_formula_weight 2220.84
_chemical_name_systematic
; 
 ? 
;
_space_group_IT_number 128
_symmetry_cell_setting tetragonal
_symmetry_space_group_name_Hall '-P 4 2n'
_symmetry_space_group_name_H-M 'P 4/m n c'
_atom_sites_solution_hydrogens geom
_atom_sites_solution_primary direct
_atom_sites_solution_secondary difmap
_audit_creation_method SHELXL-97
_cell_angle_alpha 90.00
_cell_angle_beta 90.00
_cell_angle_gamma 90.00
_cell_formula_units_Z 2
_cell_length_a 11.4008(9)
_cell_length_b 11.4008(9)
_cell_length_c 9.0745(10)
_cell_measurement_temperature 293(2)
_cell_volume 1179.49(19)
_computing_cell_refinement 'Bruker SMART'
_computing_data_collection 'Bruker SMART'
_computing_data_reduction 'Bruker SHELXTL'
_computing_molecular_graphics 'Bruker SHELXTL'
_computing_publication_material 'Bruker SHELXTL'
_computing_structure_refinement 'SHELXL-97 (Sheldrick, 1997)'
_computing_structure_solution 'SHELXS-97 (Sheldrick, 1990)'
_diffrn_ambient_temperature 293(2)
_diffrn_measured_fraction_theta_full 0.905
_diffrn_measured_fraction_theta_max 0.905
_diffrn_measurement_device_type 'CCD area detector'
_diffrn_measurement_method 'phi and omega scans'
_diffrn_radiation_monochromator graphite
_diffrn_radiation_source 'fine-focus sealed tube'
_diffrn_radiation_type MoK\a
_diffrn_radiation_wavelength 0.71073
_diffrn_reflns_av_R_equivalents 0.0429
_diffrn_reflns_av_sigmaI/netI 0.0194
_diffrn_reflns_limit_h_max 12
_diffrn_reflns_limit_h_min -11
_diffrn_reflns_limit_k_max 12
_diffrn_reflns_limit_k_min -11
_diffrn_reflns_limit_l_max 2
_diffrn_reflns_limit_l_min -10
_diffrn_reflns_number 3244
_diffrn_reflns_theta_full 23.47
_diffrn_reflns_theta_max 23.47
_diffrn_reflns_theta_min 2.53
_exptl_absorpt_coefficient_mu 29.491
_exptl_absorpt_correction_T_max 0.3065
_exptl_absorpt_correction_T_min 0.1798
_exptl_absorpt_correction_type empirical
_exptl_crystal_colour black
_exptl_crystal_density_diffrn 6.253
_exptl_crystal_description rectangular
_exptl_crystal_F_000 1876
_exptl_crystal_size_max 0.072
_exptl_crystal_size_mid 0.04
_exptl_crystal_size_min 0.03
_refine_diff_density_max 0.615
_refine_diff_density_min -0.589
_refine_diff_density_rms 0.149
_refine_ls_extinction_coef 0.00291(10)
_refine_ls_extinction_expression Fc^*^=kFc[1+0.001xFc^2^\l^3^/sin(2\q)]^-1/4^
_refine_ls_extinction_method SHELXL
_refine_ls_goodness_of_fit_ref 0.992
_refine_ls_hydrogen_treatment mixed
_refine_ls_matrix_type full
_refine_ls_number_parameters 37
_refine_ls_number_reflns 430
_refine_ls_number_restraints 0
_refine_ls_restrained_S_all 0.992
_refine_ls_R_factor_all 0.0184
_refine_ls_R_factor_gt 0.0169
_refine_ls_shift/su_max 0.000
_refine_ls_shift/su_mean 0.000
_refine_ls_structure_factor_coef Fsqd
_refine_ls_weighting_details 'calc w=1/[\s^2^(Fo^2^)+(0.0142P)^2^+15.0000P] where P=(Fo^2^+2Fc^2^)/3'
_refine_ls_weighting_scheme calc
_refine_ls_wR_factor_gt 0.0369
_refine_ls_wR_factor_ref 0.0375
_reflns_number_gt 411
_reflns_number_total 430
_reflns_threshold_expression >2sigma(I)
_cod_data_source_file ja0291540-2_s2.cif
_cod_data_source_block try1
_cod_database_code 4113438

loop_
_symmetry_equiv_pos_as_xyz
'x, y, z'
'-x, -y, z'
'-y, x, z'
'y, -x, z'
'-x+1/2, y+1/2, -z+1/2'
'x+1/2, -y+1/2, -z+1/2'
'y+1/2, x+1/2, -z+1/2'
'-y+1/2, -x+1/2, -z+1/2'
'-x, -y, -z'
'x, y, -z'
'y, -x, -z'
'-y, x, -z'
'x-1/2, -y-1/2, z-1/2'
'-x-1/2, y-1/2, z-1/2'
'-y-1/2, -x-1/2, z-1/2'
'y-1/2, x-1/2, z-1/2'

loop_
_atom_site_label
_atom_site_type_symbol
_atom_site_fract_x
_atom_site_fract_y
_atom_site_fract_z
_atom_site_U_iso_or_equiv
_atom_site_adp_type
_atom_site_occupancy
_atom_site_symmetry_multiplicity
_atom_site_calc_flag
_atom_site_refinement_flags
Os1 Os 0.0000 0.0000 0.0000 0.0084(2) Uani 1 8 d S
Os2 Os 0.0000 0.0000 0.33857(5) 0.0072(2) Uani 1 4 d S
Te1 Te 0.14124(6) 0.39484(6) 0.0000 0.0116(2) Uani 1 2 d S
Te2 Te 0.32369(4) 0.17631(4) 0.2500 0.0119(2) Uani 1 2 d S
Sc2 Sc 0.05913(13) 0.18858(12) 0.17907(14) 0.0118(3) Uani 1 1 d .
Sc1 Sc 0.17672(17) 0.09606(18) 0.5000 0.0094(4) Uani 1 2 d S
Sc3 Sc 0.0000 0.5000 0.2500 0.0144(12) Uani 0.913(13) 4 d SP

loop_
_atom_site_aniso_label
_atom_site_aniso_U_11
_atom_site_aniso_U_22
_atom_site_aniso_U_33
_atom_site_aniso_U_23
_atom_site_aniso_U_13
_atom_site_aniso_U_12
Os1 0.0085(3) 0.0085(3) 0.0080(4) 0.000 0.000 0.000
Os2 0.0070(3) 0.0070(3) 0.0076(3) 0.000 0.000 0.000
Te1 0.0110(5) 0.0090(4) 0.0149(3) 0.000 0.000 -0.0008(3)
Te2 0.0106(3) 0.0106(3) 0.0144(3) 0.00228(18) 0.00228(18) -0.0004(3)
Sc2 0.0130(9) 0.0103(9) 0.0121(6) 0.0021(5) 0.0007(5) -0.0018(6)
Sc1 0.0076(12) 0.0103(11) 0.0102(9) 0.000 0.000 -0.0008(8)
Sc3 0.0101(15) 0.0101(15) 0.0228(18) 0.000 0.000 -0.0021(14)

loop_
_atom_type_symbol
_atom_type_description
_atom_type_scat_dispersion_real
_atom_type_scat_dispersion_imag
_atom_type_scat_source
Sc Sc 0.2519 0.3716 'International Tables Vol C Tables 4.2.6.8 and 6.1.1.4'
Te Te -0.5308 1.6751 'International Tables Vol C Tables 4.2.6.8 and 6.1.1.4'
Os Os -1.2165 7.6030 'International Tables Vol C Tables 4.2.6.8 and 6.1.1.4'

loop_
_geom_angle_atom_site_label_1
_geom_angle_atom_site_label_2
_geom_angle_atom_site_label_3
_geom_angle
_geom_angle_site_symmetry_1
_geom_angle_site_symmetry_3
Sc2 Os1 Sc2 180.00(6) . 9
Sc2 Os1 Sc2 69.99(3) . 4
Sc2 Os1 Sc2 110.01(3) 9 4
Sc2 Os1 Sc2 71.60(5) . 10
Sc2 Os1 Sc2 108.40(5) 9 10
Sc2 Os1 Sc2 110.01(3) 4 10
Sc2 Os1 Sc2 110.01(3) . 12
Sc2 Os1 Sc2 69.99(3) 9 12
Sc2 Os1 Sc2 180.00(6) 4 12
Sc2 Os1 Sc2 69.99(3) 10 12
Sc2 Os1 Sc2 110.01(3) . 11
Sc2 Os1 Sc2 69.99(3) 9 11
Sc2 Os1 Sc2 71.60(5) 4 11
Sc2 Os1 Sc2 69.99(3) 10 11
Sc2 Os1 Sc2 108.40(5) 12 11
Sc2 Os1 Sc2 108.40(5) . 2
Sc2 Os1 Sc2 71.60(5) 9 2
Sc2 Os1 Sc2 69.99(3) 4 2
Sc2 Os1 Sc2 180.00(6) 10 2
Sc2 Os1 Sc2 110.01(3) 12 2
Sc2 Os1 Sc2 110.01(3) 11 2
Sc2 Os1 Sc2 69.99(3) . 3
Sc2 Os1 Sc2 110.01(3) 9 3
Sc2 Os1 Sc2 108.40(5) 4 3
Sc2 Os1 Sc2 110.01(3) 10 3
Sc2 Os1 Sc2 71.60(5) 12 3
Sc2 Os1 Sc2 180.00(6) 11 3
Sc2 Os1 Sc2 69.99(3) 2 3
Sc2 Os1 Os2 125.80(3) . 9
Sc2 Os1 Os2 54.20(3) 9 9
Sc2 Os1 Os2 125.80(3) 4 9
Sc2 Os1 Os2 54.20(3) 10 9
Sc2 Os1 Os2 54.20(3) 12 9
Sc2 Os1 Os2 54.20(3) 11 9
Sc2 Os1 Os2 125.80(3) 2 9
Sc2 Os1 Os2 125.80(3) 3 9
Sc2 Os1 Os2 54.20(3) . .
Sc2 Os1 Os2 125.80(3) 9 .
Sc2 Os1 Os2 54.20(3) 4 .
Sc2 Os1 Os2 125.80(3) 10 .
Sc2 Os1 Os2 125.80(3) 12 .
Sc2 Os1 Os2 125.80(3) 11 .
Sc2 Os1 Os2 54.20(3) 2 .
Sc2 Os1 Os2 54.20(3) 3 .
Os2 Os1 Os2 180.0 9 .
Sc2 Os2 Sc2 73.02(3) 2 4
Sc2 Os2 Sc2 73.02(3) 2 3
Sc2 Os2 Sc2 114.57(6) 4 3
Sc2 Os2 Sc2 114.57(6) 2 .
Sc2 Os2 Sc2 73.02(3) 4 .
Sc2 Os2 Sc2 73.02(3) 3 .
Sc2 Os2 Sc1 143.17(5) 2 .
Sc2 Os2 Sc1 78.34(4) 4 .
Sc2 Os2 Sc1 141.63(5) 3 .
Sc2 Os2 Sc1 77.38(4) . .
Sc2 Os2 Sc1 141.63(5) 2 3
Sc2 Os2 Sc1 143.17(5) 4 3
Sc2 Os2 Sc1 77.38(4) 3 3
Sc2 Os2 Sc1 78.34(4) . 3
Sc1 Os2 Sc1 73.15(2) . 3
Sc2 Os2 Sc1 77.38(4) 2 9_556
Sc2 Os2 Sc1 141.63(5) 4 9_556
Sc2 Os2 Sc1 78.34(4) 3 9_556
Sc2 Os2 Sc1 143.17(5) . 9_556
Sc1 Os2 Sc1 114.86(5) . 9_556
Sc1 Os2 Sc1 73.15(2) 3 9_556
Sc2 Os2 Sc1 78.34(4) 2 11_556
Sc2 Os2 Sc1 77.38(4) 4 11_556
Sc2 Os2 Sc1 143.17(5) 3 11_556
Sc2 Os2 Sc1 141.63(5) . 11_556
Sc1 Os2 Sc1 73.15(2) . 11_556
Sc1 Os2 Sc1 114.86(5) 3 11_556
Sc1 Os2 Sc1 73.15(2) 9_556 11_556
Sc2 Os2 Os2 122.72(3) 2 9_556
Sc2 Os2 Os2 122.72(3) 4 9_556
Sc2 Os2 Os2 122.72(3) 3 9_556
Sc2 Os2 Os2 122.72(3) . 9_556
Sc1 Os2 Os2 57.43(2) . 9_556
Sc1 Os2 Os2 57.43(2) 3 9_556
Sc1 Os2 Os2 57.43(2) 9_556 9_556
Sc1 Os2 Os2 57.43(2) 11_556 9_556
Sc2 Os2 Os1 57.28(3) 2 .
Sc2 Os2 Os1 57.28(3) 4 .
Sc2 Os2 Os1 57.28(3) 3 .
Sc2 Os2 Os1 57.28(3) . .
Sc1 Os2 Os1 122.57(2) . .
Sc1 Os2 Os1 122.57(2) 3 .
Sc1 Os2 Os1 122.57(2) 9_556 .
Sc1 Os2 Os1 122.57(2) 11_556 .
Os2 Os2 Os1 180.0 9_556 .
Sc2 Te1 Sc2 65.40(5) 10 .
Sc2 Te1 Sc3 74.89(3) 10 9_565
Sc2 Te1 Sc3 123.27(3) . 9_565
Sc2 Te1 Sc3 123.27(3) 10 .
Sc2 Te1 Sc3 74.89(3) . .
Sc3 Te1 Sc3 96.99(2) 9_565 .
Sc2 Te1 Sc1 142.05(3) 10 5
Sc2 Te1 Sc1 142.05(3) . 5
Sc3 Te1 Sc1 93.62(3) 9_565 5
Sc3 Te1 Sc1 93.62(3) . 5
Sc2 Te1 Sc1 95.44(4) 10 15_665
Sc2 Te1 Sc1 95.44(4) . 15_665
Sc3 Te1 Sc1 128.089(17) 9_565 15_665
Sc3 Te1 Sc1 128.089(17) . 15_665
Sc1 Te1 Sc1 63.10(7) 5 15_665
Sc3 Te2 Sc1 100.45(4) 3_655 .
Sc3 Te2 Sc1 100.45(4) 3_655 15_665
Sc1 Te2 Sc1 159.10(8) . 15_665
Sc3 Te2 Sc2 136.29(3) 3_655 .
Sc1 Te2 Sc2 67.76(4) . .
Sc1 Te2 Sc2 96.68(4) 15_665 .
Sc3 Te2 Sc2 136.29(3) 3_655 8
Sc1 Te2 Sc2 96.68(4) . 8
Sc1 Te2 Sc2 67.76(4) 15_665 8
Sc2 Te2 Sc2 87.42(5) . 8
Sc3 Te2 Sc2 75.17(3) 3_655 4
Sc1 Te2 Sc2 67.57(4) . 4
Sc1 Te2 Sc2 118.32(4) 15_665 4
Sc2 Te2 Sc2 61.31(5) . 4
Sc2 Te2 Sc2 148.21(2) 8 4
Sc3 Te2 Sc2 75.17(3) 3_655 6
Sc1 Te2 Sc2 118.32(4) . 6
Sc1 Te2 Sc2 67.57(4) 15_665 6
Sc2 Te2 Sc2 148.21(2) . 6
Sc2 Te2 Sc2 61.31(5) 8 6
Sc2 Te2 Sc2 150.35(6) 4 6
Os2 Sc2 Os1 68.51(4) . .
Os2 Sc2 Te1 176.38(6) . .
Os1 Sc2 Te1 111.38(4) . .
Os2 Sc2 Te2 95.56(4) . .
Os1 Sc2 Te2 108.90(5) . .
Te1 Sc2 Te2 81.03(4) . .
Os2 Sc2 Te2 93.86(4) . 3
Os1 Sc2 Te2 106.87(5) . 3
Te1 Sc2 Te2 89.62(4) . 3
Te2 Sc2 Te2 144.02(5) . 3
Os2 Sc2 Sc2 53.492(14) . 3
Os1 Sc2 Sc2 55.003(14) . 3
Te1 Sc2 Sc2 129.64(5) . 3
Te2 Sc2 Sc2 147.66(5) . 3
Te2 Sc2 Sc2 58.20(5) 3 3
Os2 Sc2 Sc2 53.492(14) . 4
Os1 Sc2 Sc2 55.004(14) . 4
Te1 Sc2 Sc2 123.28(6) . 4
Te2 Sc2 Sc2 60.49(5) . 4
Te2 Sc2 Sc2 145.60(5) 3 4
Sc2 Sc2 Sc2 90.0 3 4
Os2 Sc2 Sc2 122.72(3) . 10
Os1 Sc2 Sc2 54.20(3) . 10
Te1 Sc2 Sc2 57.30(3) . 10
Te2 Sc2 Sc2 102.03(2) . 10
Te2 Sc2 Sc2 101.75(2) 3 10
Sc2 Sc2 Sc2 90.0 3 10
Sc2 Sc2 Sc2 90.0 4 10
Os2 Sc2 Sc1 51.88(4) . .
Os1 Sc2 Sc1 111.05(5) . .
Te1 Sc2 Sc1 125.94(6) . .
Te2 Sc2 Sc1 54.40(4) . .
Te2 Sc2 Sc1 108.29(5) 3 .
Sc2 Sc2 Sc1 101.96(4) 3 .
Sc2 Sc2 Sc1 62.55(4) 4 .
Sc2 Sc2 Sc1 149.64(4) 10 .
Os2 Sc2 Sc1 51.39(4) . 3
Os1 Sc2 Sc1 110.05(5) . 3
Te1 Sc2 Sc1 130.83(5) . 3
Te2 Sc2 Sc1 109.09(5) . 3
Te2 Sc2 Sc1 53.48(4) 3 3
Sc2 Sc2 Sc1 61.43(4) 3 3
Sc2 Sc2 Sc1 101.84(4) 4 3
Sc2 Sc2 Sc1 148.65(4) 10 3
Sc1 Sc2 Sc1 57.10(5) . 3
Os2 Sc2 Sc3 129.46(5) . .
Os1 Sc2 Sc3 143.76(5) . .
Te1 Sc2 Sc3 52.82(2) . .
Te2 Sc2 Sc3 100.76(4) . .
Te2 Sc2 Sc3 48.47(2) 3 .
Sc2 Sc2 Sc3 106.57(6) 3 .
Sc2 Sc2 Sc3 160.44(5) 4 .
Sc2 Sc2 Sc3 100.100(19) 10 .
Sc1 Sc2 Sc3 102.94(5) . .
Sc1 Sc2 Sc3 78.07(4) 3 .
Os2 Sc1 Os2 65.14(5) . 9_556
Os2 Sc1 Te2 162.65(5) . 10_556
Os2 Sc1 Te2 97.511(13) 9_556 10_556
Os2 Sc1 Te2 97.511(13) . .
Os2 Sc1 Te2 162.65(5) 9_556 .
Te2 Sc1 Te2 99.84(6) 10_556 .
Os2 Sc1 Te1 101.44(6) . 5_545
Os2 Sc1 Te1 101.44(6) 9_556 5_545
Te2 Sc1 Te1 81.36(4) 10_556 5_545
Te2 Sc1 Te1 81.36(4) . 5_545
Os2 Sc1 Te1 101.17(5) . 15_666
Os2 Sc1 Te1 101.17(5) 9_556 15_666
Te2 Sc1 Te1 81.42(4) 10_556 15_666
Te2 Sc1 Te1 81.42(4) . 15_666
Te1 Sc1 Te1 153.10(7) 5_545 15_666
Os2 Sc1 Sc1 53.423(11) . 11_556
Os2 Sc1 Sc1 53.423(11) 9_556 11_556
Te2 Sc1 Sc1 117.14(6) 10_556 11_556
Te2 Sc1 Sc1 117.14(6) . 11_556
Te1 Sc1 Sc1 58.61(7) 5_545 11_556
Te1 Sc1 Sc1 148.29(7) 15_666 11_556
Os2 Sc1 Sc1 53.423(11) . 3
Os2 Sc1 Sc1 53.423(11) 9_556 3
Te2 Sc1 Sc1 117.03(6) 10_556 3
Te2 Sc1 Sc1 117.03(6) . 3
Te1 Sc1 Sc1 148.61(7) 5_545 3
Te1 Sc1 Sc1 58.29(7) 15_666 3
Sc1 Sc1 Sc1 90.0 11_556 3
Os2 Sc1 Sc2 50.74(3) . .
Os2 Sc1 Sc2 107.23(6) 9_556 .
Te2 Sc1 Sc2 142.02(7) 10_556 .
Te2 Sc1 Sc2 57.85(3) . .
Te1 Sc1 Sc2 119.88(4) 5_545 .
Te1 Sc1 Sc2 66.05(4) 15_666 .
Sc1 Sc1 Sc2 100.78(3) 11_556 .
Sc1 Sc1 Sc2 62.00(4) 3 .
Os2 Sc1 Sc2 107.23(6) . 10_556
Os2 Sc1 Sc2 50.74(3) 9_556 10_556
Te2 Sc1 Sc2 57.85(3) 10_556 10_556
Te2 Sc1 Sc2 142.02(7) . 10_556
Te1 Sc1 Sc2 119.88(4) 5_545 10_556
Te1 Sc1 Sc2 66.05(4) 15_666 10_556
Sc1 Sc1 Sc2 100.78(3) 11_556 10_556
Sc1 Sc1 Sc2 62.00(4) 3 10_556
Sc2 Sc1 Sc2 119.28(7) . 10_556
Os2 Sc1 Sc2 50.27(3) . 4
Os2 Sc1 Sc2 106.28(6) 9_556 4
Te2 Sc1 Sc2 142.29(7) 10_556 4
Te2 Sc1 Sc2 58.96(3) . 4
Te1 Sc1 Sc2 65.71(4) 5_545 4
Te1 Sc1 Sc2 120.73(4) 15_666 4
Sc1 Sc1 Sc2 60.90(4) 11_556 4
Sc1 Sc1 Sc2 100.67(3) 3 4
Sc2 Sc1 Sc2 56.02(4) . 4
Sc2 Sc1 Sc2 156.17(7) 10_556 4
Os2 Sc1 Sc2 106.28(6) . 11_556
Os2 Sc1 Sc2 50.27(3) 9_556 11_556
Te2 Sc1 Sc2 58.96(3) 10_556 11_556
Te2 Sc1 Sc2 142.29(7) . 11_556
Te1 Sc1 Sc2 65.71(4) 5_545 11_556
Te1 Sc1 Sc2 120.73(4) 15_666 11_556
Sc1 Sc1 Sc2 60.90(4) 11_556 11_556
Sc1 Sc1 Sc2 100.67(3) 3 11_556
Sc2 Sc1 Sc2 156.17(7) . 11_556
Sc2 Sc1 Sc2 56.02(4) 10_556 11_556
Sc2 Sc1 Sc2 117.29(7) 4 11_556
Te2 Sc3 Te2 180.0 4_565 3
Te2 Sc3 Te1 84.490(13) 4_565 7_455
Te2 Sc3 Te1 95.510(13) 3 7_455
Te2 Sc3 Te1 95.510(13) 4_565 9_565
Te2 Sc3 Te1 84.490(13) 3 9_565
Te1 Sc3 Te1 98.05(2) 7_455 9_565
Te2 Sc3 Te1 95.510(13) 4_565 15_666
Te2 Sc3 Te1 84.490(13) 3 15_666
Te1 Sc3 Te1 83.01(2) 7_455 15_666
Te1 Sc3 Te1 168.98(3) 9_565 15_666
Te2 Sc3 Te1 84.490(13) 4_565 .
Te2 Sc3 Te1 95.510(13) 3 .
Te1 Sc3 Te1 168.98(3) 7_455 .
Te1 Sc3 Te1 83.01(2) 9_565 .
Te1 Sc3 Te1 98.05(2) 15_666 .
Te2 Sc3 Sc2 56.35(2) 4_565 2_565
Te2 Sc3 Sc2 123.65(2) 3 2_565
Te1 Sc3 Sc2 62.90(2) 7_455 2_565
Te1 Sc3 Sc2 52.28(2) 9_565 2_565
Te1 Sc3 Sc2 135.90(2) 15_666 2_565
Te1 Sc3 Sc2 110.43(2) . 2_565
Te2 Sc3 Sc2 123.65(2) 4_565 .
Te2 Sc3 Sc2 56.35(2) 3 .
Te1 Sc3 Sc2 135.90(2) 7_455 .
Te1 Sc3 Sc2 110.43(2) 9_565 .
Te1 Sc3 Sc2 62.90(2) 15_666 .
Te1 Sc3 Sc2 52.28(2) . .
Sc2 Sc3 Sc2 159.80(4) 2_565 .
Te2 Sc3 Sc2 56.35(2) 4_565 8
Te2 Sc3 Sc2 123.65(2) 3 8
Te1 Sc3 Sc2 110.43(2) 7_455 8
Te1 Sc3 Sc2 135.90(2) 9_565 8
Te1 Sc3 Sc2 52.28(2) 15_666 8
Te1 Sc3 Sc2 62.90(2) . 8
Sc2 Sc3 Sc2 112.71(5) 2_565 8
Sc2 Sc3 Sc2 71.06(5) . 8
Te2 Sc3 Sc2 123.65(2) 4_565 7_455
Te2 Sc3 Sc2 56.35(2) 3 7_455
Te1 Sc3 Sc2 52.28(2) 7_455 7_455
Te1 Sc3 Sc2 62.90(2) 9_565 7_455
Te1 Sc3 Sc2 110.43(2) 15_666 7_455
Te1 Sc3 Sc2 135.90(2) . 7_455
Sc2 Sc3 Sc2 71.06(5) 2_565 7_455
Sc2 Sc3 Sc2 112.71(5) . 7_455
Sc2 Sc3 Sc2 159.80(4) 8 7_455

loop_
_geom_bond_atom_site_label_1
_geom_bond_atom_site_label_2
_geom_bond_distance
_geom_bond_site_symmetry_2
Os1 Sc2 2.7780(14) .
Os1 Sc2 2.7780(14) 9
Os1 Sc2 2.7780(14) 4
Os1 Sc2 2.7780(14) 10
Os1 Sc2 2.7780(14) 12
Os1 Sc2 2.7780(14) 11
Os1 Sc2 2.7780(14) 2
Os1 Sc2 2.7780(14) 3
Os1 Os2 3.0724(6) 9
Os1 Os2 3.0724(6) .
Os2 Sc2 2.6781(14) 2
Os2 Sc2 2.6781(14) 4
Os2 Sc2 2.6781(14) 3
Os2 Sc2 2.6781(14) .
Os2 Sc1 2.7211(17) .
Os2 Sc1 2.7211(17) 3
Os2 Sc1 2.7211(17) 9_556
Os2 Sc1 2.7211(17) 11_556
Os2 Os2 2.9297(10) 9_556
Te1 Sc2 3.0077(15) 10
Te1 Sc2 3.0077(15) .
Te1 Sc3 3.0294(5) 9_565
Te1 Sc3 3.0294(5) .
Te1 Sc1 3.093(2) 5
Te1 Sc1 3.104(2) 15_665
Te2 Sc3 2.8427(7) 3_655
Te2 Sc1 2.9650(13) .
Te2 Sc1 2.9650(13) 15_665
Te2 Sc2 3.0872(16) .
Te2 Sc2 3.0872(16) 8
Te2 Sc2 3.1610(15) 4
Te2 Sc2 3.1610(15) 6
Sc2 Te2 3.1610(15) 3
Sc2 Sc2 3.187(2) 3
Sc2 Sc2 3.187(2) 4
Sc2 Sc2 3.250(3) 10
Sc2 Sc1 3.3751(17) .
Sc2 Sc1 3.4103(17) 3
Sc2 Sc3 3.6707(14) .
Sc1 Os2 2.7211(17) 9_556
Sc1 Te2 2.9650(13) 10_556
Sc1 Te1 3.093(2) 5_545
Sc1 Te1 3.104(2) 15_666
Sc1 Sc1 3.243(3) 11_556
Sc1 Sc1 3.243(3) 3
Sc1 Sc2 3.3751(17) 10_556
Sc1 Sc2 3.4103(17) 4
Sc1 Sc2 3.4103(17) 11_556
Sc3 Te2 2.8427(7) 4_565
Sc3 Te2 2.8427(7) 3
Sc3 Te1 3.0294(5) 7_455
Sc3 Te1 3.0294(5) 9_565
Sc3 Te1 3.0294(5) 15_666
Sc3 Sc2 3.6707(14) 2_565
Sc3 Sc2 3.6707(14) 8
Sc3 Sc2 3.6707(14) 7_455
